data_1562420
loop_
_publ_author_name
'Ran, You'
'Yang, Ge'
'Liu, Yang'
'Han, Weiguo'
'Gao, Ge'
'Su, Rongchuan'
'Bin, Zhengyang'
'You, Jingsong'

_publ_section_title
;
 A methyl-shield strategy enables efficient blue thermally activated
 delayed fluorescence hosts for high-performance fluorescent OLEDs
;
_journal_issue 7
_journal_name_full 'Materials Horizons'
_journal_page_first 2025
_journal_page_last 2031
_journal_paper_doi 10.1039/D1MH00530H
_journal_volume 8
_journal_year 2021
_chemical_formula_moiety 'C35 H27 N O2'
_chemical_formula_sum 'C35 H27 N O2'
_chemical_formula_weight 493.57
_space_group_crystal_system monoclinic
_space_group_IT_number 14
_space_group_name_Hall '-P 2ybc'
_space_group_name_H-M_alt 'P 1 21/c 1'
_atom_sites_solution_hydrogens geom
_atom_sites_solution_primary direct
_audit_creation_date 2020-05-07
_audit_creation_method
;
Olex2 1.2
(compiled 2016.02.19 svn.r3266 for OlexSys, GUI svn.r5155)
;
_audit_update_record
;
2020-09-21 deposited with the CCDC.	2021-05-06 downloaded from the CCDC.
;
_cell_angle_alpha 90
_cell_angle_beta 106.251(2)
_cell_angle_gamma 90
_cell_formula_units_Z 4
_cell_length_a 9.25345(19)
_cell_length_b 34.5061(6)
_cell_length_c 8.13039(16)
_cell_measurement_reflns_used 4808
_cell_measurement_temperature 296.82(11)
_cell_measurement_theta_max 71.2880
_cell_measurement_theta_min 3.8350
_cell_volume 2492.31(9)
_computing_cell_refinement 'CrysAlisPro 1.171.39.46e (Rigaku OD, 2018)'
_computing_data_collection 'CrysAlisPro 1.171.39.46e (Rigaku OD, 2018)'
_computing_data_reduction 'CrysAlisPro 1.171.39.46e (Rigaku OD, 2018)'
_computing_molecular_graphics 'Olex2 (Dolomanov et al., 2009)'
_computing_publication_material 'Olex2 (Dolomanov et al., 2009)'
_computing_structure_refinement 'ShelXL (Sheldrick, 2015)'
_computing_structure_solution 'ShelXT (Sheldrick, 2015)'
_diffrn_ambient_environment air
_diffrn_ambient_temperature 296.82(11)
_diffrn_detector 'CCD plate'
_diffrn_detector_area_resol_mean 15.9595
_diffrn_detector_type EosS2
_diffrn_measured_fraction_theta_full 1.000
_diffrn_measured_fraction_theta_max 0.985
_diffrn_measurement_details
;
List of Runs (angles in degrees, time in seconds):

  # Type    Start    End  Width  t~exp~   \w     \q     \k     \f   Frames
#--------------------------------------------------------------------------
  1  \w   -104.00 -17.00   1.00    1.44    --  -35.10 -57.00  60.00   87
  2  \w    -54.00  33.00   1.00    1.44    --  -35.10  57.00   0.00   87
  3  \w     23.00  90.00   1.00    1.44    --   35.10-125.00-150.00   67
  4  \w    -33.00  54.00   1.00    1.44    --   35.10 -57.00  90.00   87
  5  \w    -33.00  54.00   1.00    1.44    --   35.10 -57.00 -90.00   87
  6  \w     17.00 104.00   1.00    1.44    --   35.10  57.00 -90.00   87
  7  \w     37.00 110.00   1.00    5.75    --  106.90 -94.00-180.00   73
  8  \w     87.00 175.00   1.00    5.75    --  106.90  61.00-180.00   88
  9  \w     78.00 176.00   1.00    5.75    --  106.90  77.00  60.00   98
 10  \w     39.00 127.00   1.00    5.75    --  106.90 -61.00 120.00   88
 11  \w    100.00 178.00   1.00    5.75    --  106.90 111.00   0.00   78
 12  \w     37.00 110.00   1.00    5.75    --  106.90 -94.00  90.00   73
 13  \w     87.00 175.00   1.00    5.75    --  106.90  61.00  90.00   88
 14  \w     37.00 110.00   1.00    5.75    --  106.90 -94.00 -30.00   73
 15  \w     17.00  52.00   1.00    1.44    --   35.10  57.00-180.00   35
 16  \w     13.00 106.00   1.00    1.44    --   35.10  38.00  30.00   93
;
_diffrn_measurement_device 'four-circle diffractometer'
_diffrn_measurement_device_type 'New Gemini, Dual, Cu at home/near, EosS2'
_diffrn_measurement_method '\w scans'
_diffrn_orient_matrix_type 'CrysAlisPro convention (1999,Acta A55,543-557)'
_diffrn_orient_matrix_UB_11 -0.1258804000
_diffrn_orient_matrix_UB_12 -0.0304824000
_diffrn_orient_matrix_UB_13 -0.0239919000
_diffrn_orient_matrix_UB_21 -0.1172009000
_diffrn_orient_matrix_UB_22 0.0305905000
_diffrn_orient_matrix_UB_23 -0.0888322000
_diffrn_orient_matrix_UB_31 0.0220847000
_diffrn_orient_matrix_UB_32 -0.0113462000
_diffrn_orient_matrix_UB_33 -0.1745885000
_diffrn_radiation_monochromator graphite
_diffrn_radiation_probe x-ray
_diffrn_radiation_type CuK\a
_diffrn_radiation_wavelength 1.54184
_diffrn_reflns_av_R_equivalents 0.0442
_diffrn_reflns_av_unetI/netI 0.0329
_diffrn_reflns_Laue_measured_fraction_full 1.000
_diffrn_reflns_Laue_measured_fraction_max 0.985
_diffrn_reflns_limit_h_max 11
_diffrn_reflns_limit_h_min -10
_diffrn_reflns_limit_k_max 35
_diffrn_reflns_limit_k_min -42
_diffrn_reflns_limit_l_max 8
_diffrn_reflns_limit_l_min -9
_diffrn_reflns_number 13748
_diffrn_reflns_point_group_measured_fraction_full 1.000
_diffrn_reflns_point_group_measured_fraction_max 0.985
_diffrn_reflns_theta_full 67.684
_diffrn_reflns_theta_max 71.466
_diffrn_reflns_theta_min 4.978
_diffrn_source 'fine-focus sealed X-ray tube'
_diffrn_source_type 'Enhance (Cu) X-ray Source'
_exptl_absorpt_coefficient_mu 0.633
_exptl_absorpt_correction_T_max 1.00000
_exptl_absorpt_correction_T_min 0.69285
_exptl_absorpt_correction_type multi-scan
_exptl_absorpt_process_details
;
CrysAlisPro 1.171.39.46e (Rigaku Oxford Diffraction, 2018)
Empirical absorption correction using spherical harmonics,
 implemented in SCALE3 ABSPACK scaling algorithm.
;
_exptl_crystal_colour 'clear light colourless'
_exptl_crystal_colour_lustre clear
_exptl_crystal_colour_modifier light
_exptl_crystal_colour_primary colourless
_exptl_crystal_density_diffrn 1.315
_exptl_crystal_description block
_exptl_crystal_F_000 1040
_exptl_crystal_size_max 0.6
_exptl_crystal_size_mid 0.35
_exptl_crystal_size_min 0.25
_refine_diff_density_max 0.258
_refine_diff_density_min -0.271
_refine_diff_density_rms 0.053
_refine_ls_extinction_method none
_refine_ls_goodness_of_fit_ref 1.054
_refine_ls_hydrogen_treatment constr
_refine_ls_matrix_type full
_refine_ls_number_parameters 346
_refine_ls_number_reflns 4765
_refine_ls_number_restraints 0
_refine_ls_restrained_S_all 1.054
_refine_ls_R_factor_all 0.0694
_refine_ls_R_factor_gt 0.0623
_refine_ls_shift/su_max 0.000
_refine_ls_shift/su_mean 0.000
_refine_ls_structure_factor_coef Fsqd
_refine_ls_weighting_details 'w=1/[\s^2^(Fo^2^)+(0.0965P)^2^+0.4767P] where P=(Fo^2^+2Fc^2^)/3'
_refine_ls_weighting_scheme calc
_refine_ls_wR_factor_gt 0.1669
_refine_ls_wR_factor_ref 0.1755
_reflns_Friedel_coverage 0.000
_reflns_number_gt 4021
_reflns_number_total 4765
_reflns_threshold_expression 'I > 2\s(I)'
_cod_data_source_file d1mh00530h2.cif
_cod_data_source_block ry-4017
_cod_depositor_comments 'Adding full bibliography for 1562419--1562422.cif.'
_cod_database_code 1562420
_shelx_space_group_comment
;
The symmetry employed for this shelxl refinement is uniquely defined
by the following loop, which should always be used as a source of
symmetry information in preference to the above space-group names.
They are only intended as comments.
;
_reflns_odcompleteness_completeness 99.96
_reflns_odcompleteness_iscentric 1
_reflns_odcompleteness_theta 66.97
_olex2_refinement_description
;
1. Fixed Uiso
 At 1.2 times of:
  All C(H) groups
 At 1.5 times of:
  All C(H,H,H) groups
2.a Aromatic/amide H refined with riding coordinates:
 C00D(H00D), C00F(H00F), C00I(H00I), C00K(H00K), C00L(H00L), C00M(H00M),
 C00N(H00N), C00O(H00O), C00Q(H00Q), C00R(H00R), C00S(H00S), C00T(H00T),
 C00U(H00U), C00V(H00V), C00W(H00W), C00X(H00X), C00Z(H00Z), C010(H010)
2.b Idealised Me refined as rotating group:
 C00Y(H00A,H00B,H00C), C011(H01A,H01B,H01C), C012(H01D,H01E,H01F)
;
_shelx_shelxl_version_number 2014/7
_olex2_date_sample_data_collection 2020-05-07
_olex2_submission_special_instructions 'No special instructions were received'
_oxdiff_exptl_absorpt_empirical_details
;
Empirical correction (ABSPACK) includes:
- Absorption correction using spherical harmonics
- Frame scaling
- Detector area scaling
;
_oxdiff_exptl_absorpt_empirical_full_max 1.421
_oxdiff_exptl_absorpt_empirical_full_min 0.769

loop_
_space_group_symop_operation_xyz
'x, y, z'
'-x, y+1/2, -z+1/2'
'-x, -y, -z'
'x, -y-1/2, z-1/2'

loop_
_atom_site_label
_atom_site_type_symbol
_atom_site_fract_x
_atom_site_fract_y
_atom_site_fract_z
_atom_site_U_iso_or_equiv
_atom_site_adp_type
_atom_site_occupancy
_atom_site_site_symmetry_order
_atom_site_calc_flag
_atom_site_refinement_flags_posn
_atom_site_refinement_flags_adp
_atom_site_refinement_flags_occupancy
_atom_site_disorder_assembly
_atom_site_disorder_group
O001 O 0.82647(18) 0.52314(4) 0.31162(18) 0.0578(4) Uani 1 1 d . . . . .
O002 O 0.7287(2) 0.50466(5) -0.20552(19) 0.0689(4) Uani 1 1 d . . . . .
N003 N 0.35467(18) 0.34124(5) 0.7122(2) 0.0494(4) Uani 1 1 d . . . . .
C004 C 0.7356(2) 0.49305(5) 0.2363(3) 0.0484(4) Uani 1 1 d . . . . .
C005 C 0.2005(2) 0.33219(5) 0.6542(2) 0.0445(4) Uani 1 1 d . . . . .
C006 C 0.1338(2) 0.31124(5) 0.7608(3) 0.0476(4) Uani 1 1 d . . . . .
C007 C 0.4184(2) 0.36497(6) 0.6048(2) 0.0478(4) Uani 1 1 d . . . . .
C008 C 0.7052(2) 0.48526(6) 0.0631(2) 0.0486(4) Uani 1 1 d . . . . .
C009 C 0.7664(2) 0.50967(6) -0.0504(3) 0.0506(4) Uani 1 1 d . . . . .
C00A C 0.8754(2) 0.53921(5) 0.0393(3) 0.0489(4) Uani 1 1 d . . . . .
C00B C 0.4502(2) 0.32016(5) 0.8470(2) 0.0477(4) Uani 1 1 d . . . . .
C00C C 0.5339(2) 0.41254(6) 0.3941(2) 0.0493(4) Uani 1 1 d . . . . .
C00D C 0.4710(2) 0.42843(6) 0.5157(3) 0.0519(4) Uani 1 1 d . . . . .
H00D H 0.4683 0.4552 0.5276 0.062 Uiso 1 1 calc R . . . .
C00E C 0.5933(2) 0.43786(6) 0.2803(2) 0.0498(4) Uani 1 1 d . . . . .
C00F C 0.4125(2) 0.40485(6) 0.6193(2) 0.0506(4) Uani 1 1 d . . . . .
H00F H 0.3691 0.4158 0.6986 0.061 Uiso 1 1 calc R . . . .
C00G C 0.9006(2) 0.54397(6) 0.2160(3) 0.0523(5) Uani 1 1 d . . . . .
C00H C 0.3889(2) 0.29841(5) 0.9559(2) 0.0498(4) Uani 1 1 d . . . . .
C00I C 0.6788(2) 0.47026(6) 0.3455(2) 0.0500(4) Uani 1 1 d . . . . .
H00I H 0.6981 0.4767 0.4607 0.060 Uiso 1 1 calc R . . . .
C00J C 0.9604(2) 0.56245(6) -0.0445(3) 0.0537(5) Uani 1 1 d . . . . .
C00K C 0.5384(2) 0.37234(6) 0.3806(3) 0.0545(5) Uani 1 1 d . . . . .
H00K H 0.5805 0.3612 0.3006 0.065 Uiso 1 1 calc R . . . .
C00L C 0.1150(2) 0.34364(6) 0.4915(3) 0.0546(5) Uani 1 1 d . . . . .
H00L H 0.1593 0.3579 0.4216 0.065 Uiso 1 1 calc R . . . .
C00M C 0.4810(2) 0.34879(6) 0.4850(3) 0.0539(5) Uani 1 1 d . . . . .
H00M H 0.4845 0.3220 0.4745 0.065 Uiso 1 1 calc R . . . .
C00N C 0.5632(2) 0.42934(6) 0.1049(3) 0.0578(5) Uani 1 1 d . . . . .
H00N H 0.5063 0.4076 0.0602 0.069 Uiso 1 1 calc R . . . .
C00O C 0.6170(2) 0.45280(7) -0.0007(3) 0.0576(5) Uani 1 1 d . . . . .
H00O H 0.5943 0.4470 -0.1169 0.069 Uiso 1 1 calc R . . . .
C00P C 0.2223(2) 0.30256(7) 0.9438(3) 0.0574(5) Uani 1 1 d . . . . .
C00Q C 1.0035(3) 0.57030(6) 0.3104(3) 0.0635(6) Uani 1 1 d . . . . .
H00Q H 1.0161 0.5733 0.4273 0.076 Uiso 1 1 calc R . . . .
C00R C 1.0651(3) 0.58793(6) 0.0540(3) 0.0621(5) Uani 1 1 d . . . . .
H00R H 1.1229 0.6028 0.0008 0.075 Uiso 1 1 calc R . . . .
C00S C 0.6062(2) 0.32106(7) 0.8754(3) 0.0635(6) Uani 1 1 d . . . . .
H00S H 0.6478 0.3364 0.8064 0.076 Uiso 1 1 calc R . . . .
C00T C -0.0352(3) 0.33380(8) 0.4343(3) 0.0676(6) Uani 1 1 d . . . . .
H00T H -0.0920 0.3417 0.3261 0.081 Uiso 1 1 calc R . . . .
C00U C -0.0175(2) 0.30161(7) 0.6976(3) 0.0600(5) Uani 1 1 d . . . . .
H00U H -0.0633 0.2874 0.7664 0.072 Uiso 1 1 calc R . . . .
C00V C -0.1015(2) 0.31243(8) 0.5359(3) 0.0703(6) Uani 1 1 d . . . . .
H00V H -0.2023 0.3053 0.4960 0.084 Uiso 1 1 calc R . . . .
C00W C 1.0869(3) 0.59204(7) 0.2283(3) 0.0677(6) Uani 1 1 d . . . . .
H00W H 1.1580 0.6095 0.2901 0.081 Uiso 1 1 calc R . . . .
C00X C 0.4858(3) 0.27630(7) 1.0829(3) 0.0682(6) Uani 1 1 d . . . . .
H00X H 0.4458 0.2609 1.1534 0.082 Uiso 1 1 calc R . . . .
C00Y C 0.9409(3) 0.56019(7) -0.2336(3) 0.0676(6) Uani 1 1 d . . . . .
H00A H 0.9494 0.5337 -0.2657 0.101 Uiso 1 1 calc GR . . . .
H00B H 1.0174 0.5754 -0.2620 0.101 Uiso 1 1 calc GR . . . .
H00C H 0.8435 0.5700 -0.2941 0.101 Uiso 1 1 calc GR . . . .
C00Z C 0.6989(3) 0.29935(9) 1.0048(3) 0.0799(8) Uani 1 1 d . . . . .
H00Z H 0.8026 0.3002 1.0225 0.096 Uiso 1 1 calc R . . . .
C010 C 0.6396(3) 0.27649(9) 1.1075(3) 0.0837(8) Uani 1 1 d . . . . .
H010 H 0.7021 0.2613 1.1928 0.100 Uiso 1 1 calc R . . . .
C011 C 0.2061(3) 0.33822(11) 1.0522(3) 0.0928(10) Uani 1 1 d . . . . .
H01A H 0.2432 0.3608 1.0083 0.139 Uiso 1 1 calc GR . . . .
H01B H 0.2632 0.3341 1.1691 0.139 Uiso 1 1 calc GR . . . .
H01C H 0.1020 0.3419 1.0465 0.139 Uiso 1 1 calc GR . . . .
C012 C 0.1618(4) 0.26728(12) 1.0152(5) 0.1200(15) Uani 1 1 d . . . . .
H01D H 0.0550 0.2698 0.9952 0.180 Uiso 1 1 calc GR . . . .
H01E H 0.2092 0.2654 1.1361 0.180 Uiso 1 1 calc GR . . . .
H01F H 0.1832 0.2443 0.9594 0.180 Uiso 1 1 calc GR . . . .

loop_
_atom_site_aniso_label
_atom_site_aniso_U_11
_atom_site_aniso_U_22
_atom_site_aniso_U_33
_atom_site_aniso_U_23
_atom_site_aniso_U_13
_atom_site_aniso_U_12
O001 0.0753(9) 0.0552(8) 0.0508(8) -0.0060(6) 0.0304(7) -0.0149(7)
O002 0.0827(11) 0.0798(10) 0.0454(8) 0.0062(7) 0.0197(7) -0.0121(8)
N003 0.0449(8) 0.0558(9) 0.0467(8) 0.0083(7) 0.0115(7) -0.0071(7)
C004 0.0512(10) 0.0469(9) 0.0505(10) 0.0003(8) 0.0200(8) 0.0009(8)
C005 0.0447(9) 0.0441(9) 0.0457(9) -0.0043(7) 0.0141(7) -0.0040(7)
C006 0.0502(10) 0.0438(9) 0.0537(10) -0.0063(8) 0.0225(8) -0.0043(8)
C007 0.0437(9) 0.0547(10) 0.0438(9) 0.0041(8) 0.0101(7) -0.0084(8)
C008 0.0471(9) 0.0546(10) 0.0457(10) 0.0052(8) 0.0158(8) 0.0014(8)
C009 0.0522(10) 0.0542(10) 0.0483(10) 0.0076(8) 0.0186(8) 0.0067(8)
C00A 0.0528(10) 0.0448(9) 0.0538(10) 0.0076(8) 0.0226(8) 0.0074(8)
C00B 0.0504(10) 0.0508(10) 0.0421(9) -0.0018(8) 0.0132(8) -0.0005(8)
C00C 0.0462(9) 0.0555(10) 0.0466(10) 0.0027(8) 0.0137(8) -0.0060(8)
C00D 0.0561(11) 0.0497(10) 0.0526(10) 0.0005(8) 0.0198(9) -0.0060(8)
C00E 0.0482(10) 0.0554(11) 0.0486(10) 0.0040(8) 0.0181(8) -0.0014(8)
C00F 0.0519(10) 0.0559(11) 0.0477(10) -0.0027(8) 0.0198(8) -0.0056(8)
C00G 0.0622(11) 0.0446(9) 0.0572(11) 0.0022(8) 0.0285(9) 0.0016(8)
C00H 0.0584(11) 0.0469(9) 0.0460(10) 0.0019(8) 0.0179(8) 0.0038(8)
C00I 0.0545(10) 0.0547(10) 0.0450(10) 0.0007(8) 0.0207(8) -0.0025(8)
C00J 0.0576(11) 0.0479(10) 0.0615(12) 0.0133(9) 0.0262(9) 0.0113(8)
C00K 0.0599(11) 0.0558(11) 0.0533(11) -0.0024(9) 0.0246(9) -0.0033(9)
C00L 0.0524(11) 0.0613(11) 0.0479(10) 0.0009(9) 0.0106(8) -0.0038(9)
C00M 0.0612(11) 0.0483(10) 0.0534(11) 0.0003(8) 0.0184(9) -0.0055(8)
C00N 0.0589(11) 0.0636(12) 0.0517(11) -0.0020(9) 0.0168(9) -0.0137(10)
C00O 0.0575(11) 0.0716(13) 0.0442(10) 0.0003(9) 0.0149(8) -0.0087(10)
C00P 0.0591(12) 0.0658(12) 0.0528(11) 0.0097(9) 0.0247(9) -0.0020(9)
C00Q 0.0802(15) 0.0547(11) 0.0620(12) -0.0062(10) 0.0303(11) -0.0106(11)
C00R 0.0672(13) 0.0511(11) 0.0761(14) 0.0074(10) 0.0334(11) -0.0029(10)
C00S 0.0516(11) 0.0867(16) 0.0518(11) 0.0020(11) 0.0140(9) -0.0004(11)
C00T 0.0532(12) 0.0821(15) 0.0595(13) -0.0043(11) 0.0026(10) -0.0025(11)
C00U 0.0520(11) 0.0658(12) 0.0680(13) -0.0081(10) 0.0262(10) -0.0119(9)
C00V 0.0436(10) 0.0841(16) 0.0814(16) -0.0150(13) 0.0145(10) -0.0117(11)
C00W 0.0751(15) 0.0539(12) 0.0794(15) -0.0058(11) 0.0304(12) -0.0138(11)
C00X 0.0824(16) 0.0686(14) 0.0580(12) 0.0162(10) 0.0269(11) 0.0201(12)
C00Y 0.0704(14) 0.0762(15) 0.0619(13) 0.0222(11) 0.0277(11) 0.0013(11)
C00Z 0.0535(12) 0.121(2) 0.0623(14) 0.0041(14) 0.0107(11) 0.0209(13)
C010 0.0786(17) 0.111(2) 0.0602(14) 0.0210(14) 0.0165(12) 0.0411(16)
C011 0.0744(16) 0.146(3) 0.0570(14) -0.0243(16) 0.0165(12) 0.0343(17)
C012 0.086(2) 0.141(3) 0.131(3) 0.077(3) 0.027(2) -0.017(2)

loop_
_atom_type_symbol
_atom_type_description
_atom_type_scat_dispersion_real
_atom_type_scat_dispersion_imag
_atom_type_scat_source
C C 0.0181 0.0091 'International Tables Vol C Tables 4.2.6.8 and 6.1.1.4'
H H 0.0000 0.0000 'International Tables Vol C Tables 4.2.6.8 and 6.1.1.4'
N N 0.0311 0.0180 'International Tables Vol C Tables 4.2.6.8 and 6.1.1.4'
O O 0.0492 0.0322 'International Tables Vol C Tables 4.2.6.8 and 6.1.1.4'

loop_
_geom_angle_atom_site_label_1
_geom_angle_atom_site_label_2
_geom_angle_atom_site_label_3
_geom_angle
_geom_angle_site_symmetry_1
_geom_angle_site_symmetry_3
_geom_angle_publ_flag
C004 O001 C00G 119.03(15) . . ?
C005 N003 C007 118.19(15) . . ?
C00B N003 C005 120.33(15) . . ?
C00B N003 C007 119.57(15) . . ?
O001 C004 C008 121.82(17) . . ?
O001 C004 C00I 115.92(17) . . ?
C008 C004 C00I 122.24(18) . . ?
C006 C005 N003 119.31(17) . . ?
C00L C005 N003 120.55(16) . . ?
C00L C005 C006 120.13(18) . . ?
C005 C006 C00P 120.00(17) . . ?
C00U C006 C005 117.96(19) . . ?
C00U C006 C00P 121.86(18) . . ?
C00F C007 N003 118.81(17) . . ?
C00M C007 N003 121.44(17) . . ?
C00M C007 C00F 119.72(17) . . ?
C004 C008 C009 121.48(18) . . ?
C004 C008 C00O 117.71(17) . . ?
C00O C008 C009 120.79(18) . . ?
O002 C009 C008 121.08(19) . . ?
O002 C009 C00A 124.43(18) . . ?
C008 C009 C00A 114.48(17) . . ?
C00G C00A C009 118.88(17) . . ?
C00G C00A C00J 118.01(19) . . ?
C00J C00A C009 123.08(18) . . ?
C00H C00B N003 119.64(17) . . ?
C00S C00B N003 120.92(17) . . ?
C00S C00B C00H 119.44(19) . . ?
C00D C00C C00E 120.77(18) . . ?
C00D C00C C00K 118.42(18) . . ?
C00K C00C C00E 120.81(17) . . ?
C00C C00D H00D 119.6 . . ?
C00F C00D C00C 120.81(18) . . ?
C00F C00D H00D 119.6 . . ?
C00I C00E C00C 120.51(17) . . ?
C00I C00E C00N 119.07(17) . . ?
C00N C00E C00C 120.42(18) . . ?
C007 C00F C00D 120.07(17) . . ?
C007 C00F H00F 120.0 . . ?
C00D C00F H00F 120.0 . . ?
O001 C00G C00A 123.58(18) . . ?
O001 C00G C00Q 113.87(18) . . ?
C00Q C00G C00A 122.55(18) . . ?
C00B C00H C00P 119.46(17) . . ?
C00X C00H C00B 118.3(2) . . ?
C00X C00H C00P 122.02(18) . . ?
C004 C00I H00I 120.4 . . ?
C00E C00I C004 119.22(18) . . ?
C00E C00I H00I 120.4 . . ?
C00A C00J C00Y 122.5(2) . . ?
C00R C00J C00A 118.18(19) . . ?
C00R C00J C00Y 119.29(19) . . ?
C00C C00K H00K 119.6 . . ?
C00M C00K C00C 120.75(18) . . ?
C00M C00K H00K 119.6 . . ?
C005 C00L H00L 120.0 . . ?
C00T C00L C005 120.1(2) . . ?
C00T C00L H00L 120.0 . . ?
C007 C00M C00K 120.22(18) . . ?
C007 C00M H00M 119.9 . . ?
C00K C00M H00M 119.9 . . ?
C00E C00N H00N 119.7 . . ?
C00O C00N C00E 120.59(19) . . ?
C00O C00N H00N 119.7 . . ?
C008 C00O H00O 119.4 . . ?
C00N C00O C008 121.12(19) . . ?
C00N C00O H00O 119.4 . . ?
C006 C00P C00H 109.97(15) . . ?
C006 C00P C011 106.92(19) . . ?
C006 C00P C012 112.2(2) . . ?
C00H C00P C011 107.20(19) . . ?
C012 C00P C00H 111.9(2) . . ?
C012 C00P C011 108.4(2) . . ?
C00G C00Q H00Q 120.6 . . ?
C00W C00Q C00G 118.8(2) . . ?
C00W C00Q H00Q 120.6 . . ?
C00J C00R H00R 118.8 . . ?
C00W C00R C00J 122.4(2) . . ?
C00W C00R H00R 118.8 . . ?
C00B C00S H00S 119.7 . . ?
C00Z C00S C00B 120.5(2) . . ?
C00Z C00S H00S 119.7 . . ?
C00L C00T H00T 119.8 . . ?
C00V C00T C00L 120.4(2) . . ?
C00V C00T H00T 119.8 . . ?
C006 C00U H00U 119.0 . . ?
C00V C00U C006 121.9(2) . . ?
C00V C00U H00U 119.0 . . ?
C00T C00V C00U 119.4(2) . . ?
C00T C00V H00V 120.3 . . ?
C00U C00V H00V 120.3 . . ?
C00Q C00W C00R 120.1(2) . . ?
C00Q C00W H00W 120.0 . . ?
C00R C00W H00W 120.0 . . ?
C00H C00X H00X 119.0 . . ?
C010 C00X C00H 122.0(2) . . ?
C010 C00X H00X 119.0 . . ?
C00J C00Y H00A 109.5 . . ?
C00J C00Y H00B 109.5 . . ?
C00J C00Y H00C 109.5 . . ?
H00A C00Y H00B 109.5 . . ?
H00A C00Y H00C 109.5 . . ?
H00B C00Y H00C 109.5 . . ?
C00S C00Z H00Z 119.7 . . ?
C010 C00Z C00S 120.5(2) . . ?
C010 C00Z H00Z 119.7 . . ?
C00X C010 H010 120.4 . . ?
C00Z C010 C00X 119.1(2) . . ?
C00Z C010 H010 120.4 . . ?
C00P C011 H01A 109.5 . . ?
C00P C011 H01B 109.5 . . ?
C00P C011 H01C 109.5 . . ?
H01A C011 H01B 109.5 . . ?
H01A C011 H01C 109.5 . . ?
H01B C011 H01C 109.5 . . ?
C00P C012 H01D 109.5 . . ?
C00P C012 H01E 109.5 . . ?
C00P C012 H01F 109.5 . . ?
H01D C012 H01E 109.5 . . ?
H01D C012 H01F 109.5 . . ?
H01E C012 H01F 109.5 . . ?

loop_
_geom_bond_atom_site_label_1
_geom_bond_atom_site_label_2
_geom_bond_distance
_geom_bond_site_symmetry_2
_geom_bond_publ_flag
O001 C004 1.368(2) . ?
O001 C00G 1.375(2) . ?
O002 C009 1.223(2) . ?
N003 C005 1.406(2) . ?
N003 C007 1.438(2) . ?
N003 C00B 1.403(2) . ?
C004 C008 1.383(3) . ?
C004 C00I 1.393(3) . ?
C005 C006 1.398(2) . ?
C005 C00L 1.395(3) . ?
C006 C00P 1.514(3) . ?
C006 C00U 1.389(3) . ?
C007 C00F 1.383(3) . ?
C007 C00M 1.383(3) . ?
C008 C009 1.475(3) . ?
C008 C00O 1.398(3) . ?
C009 C00A 1.475(3) . ?
C00A C00G 1.399(3) . ?
C00A C00J 1.423(3) . ?
C00B C00H 1.397(3) . ?
C00B C00S 1.397(3) . ?
C00C C00D 1.392(3) . ?
C00C C00E 1.485(3) . ?
C00C C00K 1.393(3) . ?
C00D H00D 0.9300 . ?
C00D C00F 1.386(3) . ?
C00E C00I 1.387(3) . ?
C00E C00N 1.405(3) . ?
C00F H00F 0.9300 . ?
C00G C00Q 1.383(3) . ?
C00H C00P 1.524(3) . ?
C00H C00X 1.391(3) . ?
C00I H00I 0.9300 . ?
C00J C00R 1.385(3) . ?
C00J C00Y 1.499(3) . ?
C00K H00K 0.9300 . ?
C00K C00M 1.384(3) . ?
C00L H00L 0.9300 . ?
C00L C00T 1.379(3) . ?
C00M H00M 0.9300 . ?
C00N H00N 0.9300 . ?
C00N C00O 1.371(3) . ?
C00O H00O 0.9300 . ?
C00P C011 1.545(4) . ?
C00P C012 1.521(3) . ?
C00Q H00Q 0.9300 . ?
C00Q C00W 1.376(3) . ?
C00R H00R 0.9300 . ?
C00R C00W 1.382(3) . ?
C00S H00S 0.9300 . ?
C00S C00Z 1.378(3) . ?
C00T H00T 0.9300 . ?
C00T C00V 1.374(3) . ?
C00U H00U 0.9300 . ?
C00U C00V 1.378(3) . ?
C00V H00V 0.9300 . ?
C00W H00W 0.9300 . ?
C00X H00X 0.9300 . ?
C00X C010 1.380(4) . ?
C00Y H00A 0.9600 . ?
C00Y H00B 0.9600 . ?
C00Y H00C 0.9600 . ?
C00Z H00Z 0.9300 . ?
C00Z C010 1.371(4) . ?
C010 H010 0.9300 . ?
C011 H01A 0.9600 . ?
C011 H01B 0.9600 . ?
C011 H01C 0.9600 . ?
C012 H01D 0.9600 . ?
C012 H01E 0.9600 . ?
C012 H01F 0.9600 . ?
